data_7246006
loop_
_publ_author_name
'Gayathri, Parthasarathy'
'Ravi, Sasikala'
'Karthikeyan, Subramanian'
'Pannipara, Mehboobali'
'Al-Sehemi, Abdullah G.'
'Moon, Dohyun'
'Anthony, Savarimuthu Philip'

_publ_section_title
;
 Hexagon and network structured organic geometrical isomers with distinct
 intramolecular H-bonding and stimuli-induced self-reversible fluorescence
 switching
;
_journal_issue 3
_journal_name_full CrystEngComm
_journal_page_first 460
_journal_page_last 466
_journal_paper_doi 10.1039/D2CE01361D
_journal_volume 25
_journal_year 2023
_chemical_formula_moiety 'C20 H16 N2 O2'
_chemical_formula_sum 'C20 H16 N2 O2'
_chemical_formula_weight 316.35
_space_group_crystal_system monoclinic
_space_group_IT_number 14
_space_group_name_Hall '-P 2ybc'
_space_group_name_H-M_alt 'P 1 21/c 1'
_atom_sites_solution_hydrogens geom
_audit_creation_method SHELXL-2018/3
_audit_update_record
;
2022-09-13 deposited with the CCDC.	2022-12-06 downloaded from the CCDC.
;
_cell_angle_alpha 90
_cell_angle_beta 95.15(3)
_cell_angle_gamma 90
_cell_formula_units_Z 4
_cell_length_a 8.3490(17)
_cell_length_b 16.722(3)
_cell_length_c 11.913(2)
_cell_measurement_reflns_used 54663
_cell_measurement_temperature 220(2)
_cell_measurement_theta_max 33.548
_cell_measurement_theta_min 0.361
_cell_volume 1656.5(5)
_computing_cell_refinement '<i>HKL3000sm</i>(Otwinowski & Minor, 1997)'
_computing_data_collection '<i>PAL BL2D-SMDC Program</i>(Shin et.al, 2016)'
_computing_data_reduction '<i>HKL3000sm</i>(Otwinowski & Minor, 1997)'
_computing_molecular_graphics '<i>DIAMOND 4</i>(Putx&Brandenburg, 2014)'
_computing_publication_material '<i>publCIF</i>(Westrip, 2010)'
_computing_structure_refinement '<i>SHELXL-2018</i>(Sheldrick, 2018)'
_computing_structure_solution '<i>SHELXT-2018</i>(Sheldrick, 2018)'
_diffrn_ambient_temperature 220(2)
_diffrn_measured_fraction_theta_full 0.999
_diffrn_measured_fraction_theta_max 0.999
_diffrn_measurement_device_type 'Rayonix MX225HS CCD area detector'
_diffrn_measurement_method 'omega scan'
_diffrn_radiation_type synchrotron
_diffrn_radiation_wavelength 0.630
_diffrn_reflns_av_R_equivalents 0.0539
_diffrn_reflns_av_unetI/netI 0.0385
_diffrn_reflns_Laue_measured_fraction_full 0.999
_diffrn_reflns_Laue_measured_fraction_max 0.999
_diffrn_reflns_limit_h_max 11
_diffrn_reflns_limit_h_min -11
_diffrn_reflns_limit_k_max 22
_diffrn_reflns_limit_k_min -22
_diffrn_reflns_limit_l_max 15
_diffrn_reflns_limit_l_min -15
_diffrn_reflns_number 15431
_diffrn_reflns_point_group_measured_fraction_full 0.999
_diffrn_reflns_point_group_measured_fraction_max 0.999
_diffrn_reflns_theta_full 22.210
_diffrn_reflns_theta_max 24.997
_diffrn_reflns_theta_min 1.865
_diffrn_source 'PLSII 2D bending magnet'
_exptl_absorpt_coefficient_mu 0.065
_exptl_absorpt_correction_T_max 1.000
_exptl_absorpt_correction_T_min 0.920
_exptl_absorpt_correction_type empirical
_exptl_absorpt_process_details '<i>HKL3000sm Scalepack</i>(Otwinowski et.al,2003)'
_exptl_crystal_colour yellow
_exptl_crystal_density_diffrn 1.268
_exptl_crystal_description block
_exptl_crystal_F_000 664
_exptl_crystal_size_max 0.062
_exptl_crystal_size_mid 0.061
_exptl_crystal_size_min 0.057
_refine_diff_density_max 0.388
_refine_diff_density_min -0.236
_refine_diff_density_rms 0.058
_refine_ls_extinction_method none
_refine_ls_goodness_of_fit_ref 1.108
_refine_ls_hydrogen_treatment constr
_refine_ls_matrix_type full
_refine_ls_number_parameters 219
_refine_ls_number_reflns 4182
_refine_ls_number_restraints 0
_refine_ls_restrained_S_all 1.108
_refine_ls_R_factor_all 0.0578
_refine_ls_R_factor_gt 0.0545
_refine_ls_shift/su_max 0.000
_refine_ls_shift/su_mean 0.000
_refine_ls_structure_factor_coef Fsqd
_refine_ls_weighting_details 'w=1/[\s^2^(Fo^2^)+(0.0856P)^2^+0.3546P] where P=(Fo^2^+2Fc^2^)/3'
_refine_ls_weighting_scheme calc
_refine_ls_wR_factor_gt 0.1563
_refine_ls_wR_factor_ref 0.1594
_reflns_Friedel_coverage 0.000
_reflns_number_gt 3730
_reflns_number_total 4182
_reflns_threshold_expression 'I > 2\s(I)'
_cod_data_source_file d2ce01361d2.cif
_cod_data_source_block SPA711
_cod_depositor_comments 'Adding full bibliography for 7246005--7246006.cif.'
_cod_original_cell_volume 1656.5(6)
_cod_original_sg_symbol_H-M 'P 21/c'
_cod_database_code 7246006
_shelx_shelxl_version_number 2018/3
_shelx_space_group_comment
;
The symmetry employed for this shelxl refinement is uniquely defined
by the following loop, which should always be used as a source of
symmetry information in preference to the above space-group names.
They are only intended as comments.
;
_shelx_estimated_absorpt_t_min 0.996
_shelx_estimated_absorpt_t_max 0.996

loop_
_space_group_symop_operation_xyz
'x, y, z'
'-x, y+1/2, -z+1/2'
'-x, -y, -z'
'x, -y-1/2, z-1/2'

loop_
_atom_site_label
_atom_site_type_symbol
_atom_site_fract_x
_atom_site_fract_y
_atom_site_fract_z
_atom_site_U_iso_or_equiv
_atom_site_adp_type
_atom_site_occupancy
_atom_site_site_symmetry_order
_atom_site_calc_flag
_atom_site_refinement_flags_posn
_atom_site_refinement_flags_adp
_atom_site_refinement_flags_occupancy
_atom_site_disorder_assembly
_atom_site_disorder_group
O1 O 0.33516(13) 0.26933(7) 0.48481(8) 0.0435(3) Uani 1 1 d . . . . .
H1 H 0.281074 0.276240 0.539151 0.065 Uiso 1 1 calc R U . . .
O2 O -0.02170(12) 0.63311(5) 0.66624(9) 0.0400(3) Uani 1 1 d . . . . .
H2O2 H -0.093844 0.646509 0.706023 0.060 Uiso 1 1 calc R U . . .
N1 N 0.26730(13) 0.19503(6) 0.71850(9) 0.0286(2) Uani 1 1 d . . . . .
N2 N 0.24420(13) 0.27529(6) 0.68654(9) 0.0304(2) Uani 1 1 d . . . . .
C1 C 0.48484(16) 0.24538(7) 0.52259(10) 0.0308(3) Uani 1 1 d . . . . .
C2 C 0.6121(2) 0.27121(8) 0.46289(12) 0.0412(3) Uani 1 1 d . . . . .
H2 H 0.590197 0.303845 0.399098 0.049 Uiso 1 1 calc R U . . .
C3 C 0.7677(2) 0.25001(10) 0.49533(14) 0.0482(4) Uani 1 1 d . . . . .
H3 H 0.851580 0.268582 0.454599 0.058 Uiso 1 1 calc R U . . .
C4 C 0.80134(19) 0.20107(11) 0.58842(14) 0.0495(4) Uani 1 1 d . . . . .
H4 H 0.908150 0.187031 0.611870 0.059 Uiso 1 1 calc R U . . .
C5 C 0.67645(17) 0.17303(9) 0.64656(12) 0.0391(3) Uani 1 1 d . . . . .
H5 H 0.699766 0.138520 0.708148 0.047 Uiso 1 1 calc R U . . .
C6 C 0.51667(15) 0.19459(7) 0.61627(9) 0.0277(3) Uani 1 1 d . . . . .
C7 C 0.39149(14) 0.15989(7) 0.68378(9) 0.0268(2) Uani 1 1 d . . . . .
C8 C 0.40938(16) 0.07472(7) 0.71908(10) 0.0301(3) Uani 1 1 d . . . . .
C9 C 0.4357(3) 0.01715(8) 0.63920(13) 0.0558(5) Uani 1 1 d . . . . .
H9 H 0.454066 0.032862 0.565684 0.067 Uiso 1 1 calc R U . . .
C10 C 0.4353(3) -0.06343(9) 0.66662(16) 0.0636(6) Uani 1 1 d . . . . .
H10 H 0.450010 -0.102103 0.611210 0.076 Uiso 1 1 calc R U . . .
C11 C 0.4132(2) -0.08692(8) 0.77535(14) 0.0476(4) Uani 1 1 d . . . . .
H11 H 0.413577 -0.141497 0.794245 0.057 Uiso 1 1 calc R U . . .
C12 C 0.39051(17) -0.02994(8) 0.85592(12) 0.0377(3) Uani 1 1 d . . . . .
H12 H 0.377298 -0.045834 0.930215 0.045 Uiso 1 1 calc R U . . .
C13 C 0.38701(15) 0.05069(7) 0.82840(10) 0.0305(3) Uani 1 1 d . . . . .
H13 H 0.369530 0.089092 0.883615 0.037 Uiso 1 1 calc R U . . .
C14 C 0.16794(15) 0.31679(7) 0.75490(11) 0.0318(3) Uani 1 1 d . . . . .
H14 H 0.138219 0.292542 0.821126 0.038 Uiso 1 1 calc R U . . .
C15 C 0.12593(15) 0.40004(7) 0.73342(11) 0.0318(3) Uani 1 1 d . . . . .
C16 C 0.16929(17) 0.44123(8) 0.63838(12) 0.0380(3) Uani 1 1 d . . . . .
H16 H 0.232053 0.415485 0.587549 0.046 Uiso 1 1 calc R U . . .
C17 C 0.12084(17) 0.51913(8) 0.61863(12) 0.0377(3) Uani 1 1 d . . . . .
H17 H 0.151213 0.546342 0.554830 0.045 Uiso 1 1 calc R U . . .
C18 C 0.02685(14) 0.55766(7) 0.69314(11) 0.0311(3) Uani 1 1 d . . . . .
C19 C -0.01222(17) 0.51868(8) 0.78998(11) 0.0353(3) Uani 1 1 d . . . . .
H19 H -0.071475 0.545332 0.842068 0.042 Uiso 1 1 calc R U . . .
C20 C 0.03663(17) 0.44025(8) 0.80943(11) 0.0356(3) Uani 1 1 d . . . . .
H20 H 0.009262 0.413813 0.874669 0.043 Uiso 1 1 calc R U . . .

loop_
_atom_site_aniso_label
_atom_site_aniso_U_11
_atom_site_aniso_U_22
_atom_site_aniso_U_33
_atom_site_aniso_U_23
_atom_site_aniso_U_13
_atom_site_aniso_U_12
O1 0.0467(6) 0.0556(6) 0.0285(5) 0.0093(4) 0.0043(4) 0.0109(5)
O2 0.0383(5) 0.0276(4) 0.0568(6) 0.0062(4) 0.0195(4) 0.0068(4)
N1 0.0341(5) 0.0216(4) 0.0314(5) 0.0001(4) 0.0093(4) -0.0007(4)
N2 0.0333(5) 0.0230(5) 0.0360(5) 0.0018(4) 0.0094(4) 0.0011(4)
C1 0.0413(7) 0.0272(5) 0.0248(5) 0.0007(4) 0.0079(5) 0.0036(5)
C2 0.0562(9) 0.0351(6) 0.0350(7) 0.0098(5) 0.0191(6) 0.0043(6)
C3 0.0489(8) 0.0450(8) 0.0550(9) 0.0108(6) 0.0275(7) -0.0011(6)
C4 0.0358(7) 0.0591(9) 0.0554(9) 0.0130(7) 0.0147(6) 0.0070(6)
C5 0.0389(7) 0.0429(7) 0.0369(7) 0.0110(5) 0.0115(5) 0.0084(6)
C6 0.0356(6) 0.0238(5) 0.0250(5) 0.0004(4) 0.0098(4) 0.0017(4)
C7 0.0352(6) 0.0225(5) 0.0233(5) -0.0004(4) 0.0070(4) -0.0006(4)
C8 0.0403(6) 0.0228(5) 0.0289(6) 0.0009(4) 0.0129(5) 0.0020(5)
C9 0.1061(15) 0.0277(6) 0.0395(7) 0.0014(5) 0.0393(9) 0.0088(8)
C10 0.1152(17) 0.0261(7) 0.0551(9) -0.0022(6) 0.0392(10) 0.0095(8)
C11 0.0625(10) 0.0259(6) 0.0567(9) 0.0099(6) 0.0181(7) 0.0060(6)
C12 0.0410(7) 0.0364(6) 0.0366(7) 0.0121(5) 0.0095(5) 0.0024(5)
C13 0.0331(6) 0.0315(6) 0.0280(6) 0.0020(4) 0.0080(4) 0.0016(5)
C14 0.0344(6) 0.0271(5) 0.0353(6) 0.0012(4) 0.0101(5) 0.0023(5)
C15 0.0324(6) 0.0264(5) 0.0375(6) -0.0001(5) 0.0083(5) 0.0033(4)
C16 0.0409(7) 0.0319(6) 0.0441(7) 0.0017(5) 0.0194(6) 0.0072(5)
C17 0.0384(7) 0.0319(6) 0.0453(7) 0.0064(5) 0.0177(5) 0.0042(5)
C18 0.0261(5) 0.0249(5) 0.0429(7) -0.0011(5) 0.0064(5) -0.0003(4)
C19 0.0391(7) 0.0307(6) 0.0376(6) -0.0028(5) 0.0118(5) 0.0065(5)
C20 0.0413(7) 0.0318(6) 0.0353(6) 0.0022(5) 0.0114(5) 0.0058(5)

loop_
_atom_type_symbol
_atom_type_description
_atom_type_scat_dispersion_real
_atom_type_scat_dispersion_imag
_atom_type_scat_source
C C 0.0021 0.0012 'International Tables Vol C Tables 4.2.6.8 and 6.1.1.4'
H H 0.0000 0.0000 'International Tables Vol C Tables 4.2.6.8 and 6.1.1.4'
N N 0.0044 0.0025 'International Tables Vol C Tables 4.2.6.8 and 6.1.1.4'
O O 0.0080 0.0047 'International Tables Vol C Tables 4.2.6.8 and 6.1.1.4'

loop_
_geom_angle_atom_site_label_1
_geom_angle_atom_site_label_2
_geom_angle_atom_site_label_3
_geom_angle
_geom_angle_site_symmetry_1
_geom_angle_site_symmetry_3
_geom_angle_publ_flag
C1 O1 H1 109.5 . . ?
C18 O2 H2O2 109.5 . . ?
C7 N1 N2 116.28(9) . . ?
C14 N2 N1 114.15(10) . . ?
O1 C1 C2 117.46(11) . . ?
O1 C1 C6 123.09(12) . . ?
C2 C1 C6 119.42(12) . . ?
C3 C2 C1 121.43(13) . . ?
C3 C2 H2 119.3 . . ?
C1 C2 H2 119.3 . . ?
C2 C3 C4 119.86(13) . . ?
C2 C3 H3 120.1 . . ?
C4 C3 H3 120.1 . . ?
C5 C4 C3 119.50(14) . . ?
C5 C4 H4 120.3 . . ?
C3 C4 H4 120.3 . . ?
C4 C5 C6 121.86(13) . . ?
C4 C5 H5 119.1 . . ?
C6 C5 H5 119.1 . . ?
C5 C6 C1 117.90(11) . . ?
C5 C6 C7 117.32(11) . . ?
C1 C6 C7 124.75(11) . . ?
N1 C7 C8 114.06(10) . . ?
N1 C7 C6 128.09(10) . . ?
C8 C7 C6 117.84(10) . . ?
C9 C8 C13 119.03(11) . . ?
C9 C8 C7 119.27(11) . . ?
C13 C8 C7 121.48(10) . . ?
C8 C9 C10 120.64(13) . . ?
C8 C9 H9 119.7 . . ?
C10 C9 H9 119.7 . . ?
C11 C10 C9 120.03(14) . . ?
C11 C10 H10 120.0 . . ?
C9 C10 H10 120.0 . . ?
C12 C11 C10 119.67(13) . . ?
C12 C11 H11 120.2 . . ?
C10 C11 H11 120.2 . . ?
C11 C12 C13 120.58(12) . . ?
C11 C12 H12 119.7 . . ?
C13 C12 H12 119.7 . . ?
C12 C13 C8 120.01(12) . . ?
C12 C13 H13 120.0 . . ?
C8 C13 H13 120.0 . . ?
N2 C14 C15 122.19(11) . . ?
N2 C14 H14 118.9 . . ?
C15 C14 H14 118.9 . . ?
C20 C15 C16 118.65(11) . . ?
C20 C15 C14 118.81(11) . . ?
C16 C15 C14 122.54(11) . . ?
C17 C16 C15 120.65(12) . . ?
C17 C16 H16 119.7 . . ?
C15 C16 H16 119.7 . . ?
C16 C17 C18 120.10(12) . . ?
C16 C17 H17 120.0 . . ?
C18 C17 H17 120.0 . . ?
O2 C18 C19 123.08(11) . . ?
O2 C18 C17 116.95(11) . . ?
C19 C18 C17 119.97(11) . . ?
C20 C19 C18 119.67(11) . . ?
C20 C19 H19 120.2 . . ?
C18 C19 H19 120.2 . . ?
C19 C20 C15 120.88(12) . . ?
C19 C20 H20 119.6 . . ?
C15 C20 H20 119.6 . . ?

loop_
_geom_bond_atom_site_label_1
_geom_bond_atom_site_label_2
_geom_bond_distance
_geom_bond_site_symmetry_2
_geom_bond_publ_flag
O1 C1 1.3504(17) . ?
O1 H1 0.8300 . ?
O2 C18 1.3549(15) . ?
O2 H2O2 0.8300 . ?
N1 C7 1.2917(15) . ?
N1 N2 1.4038(13) . ?
N2 C14 1.2819(16) . ?
C1 C2 1.3987(19) . ?
C1 C6 1.4086(16) . ?
C2 C3 1.369(2) . ?
C2 H2 0.9400 . ?
C3 C4 1.386(2) . ?
C3 H3 0.9400 . ?
C4 C5 1.3844(19) . ?
C4 H4 0.9400 . ?
C5 C6 1.3976(19) . ?
C5 H5 0.9400 . ?
C6 C7 1.4923(16) . ?
C7 C8 1.4887(15) . ?
C8 C9 1.3850(17) . ?
C8 C13 1.3915(16) . ?
C9 C10 1.387(2) . ?
C9 H9 0.9400 . ?
C10 C11 1.382(2) . ?
C10 H10 0.9400 . ?
C11 C12 1.377(2) . ?
C11 H11 0.9400 . ?
C12 C13 1.3872(17) . ?
C12 H12 0.9400 . ?
C13 H13 0.9400 . ?
C14 C15 1.4528(16) . ?
C14 H14 0.9400 . ?
C15 C20 1.3961(17) . ?
C15 C16 1.4004(18) . ?
C16 C17 1.3780(18) . ?
C16 H16 0.9400 . ?
C17 C18 1.3942(18) . ?
C17 H17 0.9400 . ?
C18 C19 1.3892(18) . ?
C19 C20 1.3866(18) . ?
C19 H19 0.9400 . ?
C20 H20 0.9400 . ?

loop_
_geom_hbond_atom_site_label_D
_geom_hbond_atom_site_label_H
_geom_hbond_atom_site_label_A
_geom_hbond_distance_DH
_geom_hbond_distance_HA
_geom_hbond_distance_DA
_geom_hbond_angle_DHA
_geom_hbond_site_symmetry_A
_geom_hbond_publ_flag
O1 H1 N1 0.83 2.54 3.1462(15) 130.5 . yes
O1 H1 N2 0.83 1.81 2.5865(15) 155.2 . yes
O2 H2O2 N1 0.83 1.95 2.7691(15) 169.5 2_556 yes

loop_
_geom_torsion_atom_site_label_1
_geom_torsion_atom_site_label_2
_geom_torsion_atom_site_label_3
_geom_torsion_atom_site_label_4
_geom_torsion
_geom_torsion_site_symmetry_1
_geom_torsion_site_symmetry_2
_geom_torsion_site_symmetry_3
_geom_torsion_site_symmetry_4
_geom_torsion_publ_flag
C7 N1 N2 C14 -152.74(12) . . . . ?
O1 C1 C2 C3 179.83(14) . . . . ?
C6 C1 C2 C3 -1.8(2) . . . . ?
C1 C2 C3 C4 0.8(3) . . . . ?
C2 C3 C4 C5 1.1(3) . . . . ?
C3 C4 C5 C6 -2.0(3) . . . . ?
C4 C5 C6 C1 1.0(2) . . . . ?
C4 C5 C6 C7 179.13(14) . . . . ?
O1 C1 C6 C5 179.17(12) . . . . ?
C2 C1 C6 C5 0.92(18) . . . . ?
O1 C1 C6 C7 1.16(19) . . . . ?
C2 C1 C6 C7 -177.09(11) . . . . ?
N2 N1 C7 C8 -179.43(10) . . . . ?
N2 N1 C7 C6 1.83(18) . . . . ?
C5 C6 C7 N1 138.85(14) . . . . ?
C1 C6 C7 N1 -43.13(19) . . . . ?
C5 C6 C7 C8 -39.84(15) . . . . ?
C1 C6 C7 C8 138.18(12) . . . . ?
N1 C7 C8 C9 130.60(16) . . . . ?
C6 C7 C8 C9 -50.52(19) . . . . ?
N1 C7 C8 C13 -43.98(17) . . . . ?
C6 C7 C8 C13 134.90(13) . . . . ?
C13 C8 C9 C10 1.8(3) . . . . ?
C7 C8 C9 C10 -172.87(18) . . . . ?
C8 C9 C10 C11 -1.9(3) . . . . ?
C9 C10 C11 C12 0.5(3) . . . . ?
C10 C11 C12 C13 1.1(3) . . . . ?
C11 C12 C13 C8 -1.2(2) . . . . ?
C9 C8 C13 C12 -0.3(2) . . . . ?
C7 C8 C13 C12 174.29(12) . . . . ?
N1 N2 C14 C15 -177.05(11) . . . . ?
N2 C14 C15 C20 177.22(13) . . . . ?
N2 C14 C15 C16 -1.7(2) . . . . ?
C20 C15 C16 C17 -1.8(2) . . . . ?
C14 C15 C16 C17 177.09(13) . . . . ?
C15 C16 C17 C18 -0.4(2) . . . . ?
C16 C17 C18 O2 -177.49(13) . . . . ?
C16 C17 C18 C19 2.8(2) . . . . ?
O2 C18 C19 C20 177.44(13) . . . . ?
C17 C18 C19 C20 -2.9(2) . . . . ?
C18 C19 C20 C15 0.6(2) . . . . ?
C16 C15 C20 C19 1.8(2) . . . . ?
C14 C15 C20 C19 -177.21(13) . . . . ?
